data_7011799
loop_
_publ_author_name
'Kim, Yong-Joo'
'Joo, Young-Seon'
'Han, Jin-Taek'
'Han, Won Seok'
'Lee, Soon W.'

_publ_section_title
;
 Synthesis, structures and properties of bis(carbodiimido) complexes of
 Ni(ii), Pd(ii) and Pt(ii)
;
_journal_issue 18
_journal_name_full 'Journal of the Chemical Society, Dalton Transactions'
_journal_page_first 3611
_journal_paper_doi 10.1039/b204179k
_journal_year 2002
_chemical_formula_sum 'C24 H36 N6 P2 Pt'
_chemical_formula_weight 665.62
_chemical_name_systematic
; 
? 
;
_space_group_IT_number 4
_symmetry_cell_setting monoclinic
_symmetry_space_group_name_Hall 'P 2yb'
_symmetry_space_group_name_H-M 'P 1 21 1'
_atom_sites_solution_hydrogens geom
_atom_sites_solution_primary direct
_atom_sites_solution_secondary difmap
_audit_creation_method SHELXL-97
_cell_angle_alpha 90.00
_cell_angle_beta 108.916(16)
_cell_angle_gamma 90.00
_cell_formula_units_Z 2
_cell_length_a 9.066(2)
_cell_length_b 11.776(2)
_cell_length_c 13.601(3)
_cell_measurement_reflns_used 26
_cell_measurement_temperature 293(2)
_cell_measurement_theta_max 12.50
_cell_measurement_theta_min 4.87
_cell_volume 1373.6(5)
_computing_cell_refinement 'Siemens XSCANS'
_computing_data_collection 'Siemens XSCANS'
_computing_data_reduction 'Siemens SHELXTL'
_computing_molecular_graphics 'Siemens SHELXTL'
_computing_publication_material 'Siemens SHELXTL'
_computing_structure_refinement 'Siemens SHELXTL'
_computing_structure_solution 'Siemens SHELXTL'
_diffrn_ambient_temperature 293(2)
_diffrn_measured_fraction_theta_full 0.995
_diffrn_measured_fraction_theta_max 0.995
_diffrn_measurement_device 'Siemens P4'
_diffrn_measurement_method '\w scans'
_diffrn_radiation_monochromator graphite
_diffrn_radiation_source 'sealed tube'
_diffrn_radiation_type MoK\a
_diffrn_radiation_wavelength 0.71073
_diffrn_reflns_av_R_equivalents 0.0236
_diffrn_reflns_av_sigmaI/netI 0.0414
_diffrn_reflns_limit_h_max 10
_diffrn_reflns_limit_h_min 0
_diffrn_reflns_limit_k_max 0
_diffrn_reflns_limit_k_min -14
_diffrn_reflns_limit_l_max 15
_diffrn_reflns_limit_l_min -16
_diffrn_reflns_number 2702
_diffrn_reflns_theta_full 25.00
_diffrn_reflns_theta_max 25.00
_diffrn_reflns_theta_min 2.34
_diffrn_standards_interval_count 97
_diffrn_standards_number 3
_exptl_absorpt_coefficient_mu 5.246
_exptl_absorpt_correction_T_max 0.8734
_exptl_absorpt_correction_T_min 0.5818
_exptl_absorpt_correction_type empirical
_exptl_crystal_colour 'COLORLESS         '
_exptl_crystal_density_diffrn 1.609
_exptl_crystal_density_method 'not measured'
_exptl_crystal_description 'CUBE              '
_exptl_crystal_F_000 660
_exptl_crystal_size_max 0.20
_exptl_crystal_size_mid 0.18
_exptl_crystal_size_min 0.16
_refine_diff_density_max 0.466
_refine_diff_density_min -0.413
_refine_diff_density_rms 0.083
_refine_ls_abs_structure_details 'Flack H D (1983), Acta Cryst. A39, 876-881'
_refine_ls_abs_structure_Flack -0.004(10)
_refine_ls_extinction_coef 0.0020(3)
_refine_ls_extinction_expression Fc^*^=kFc[1+0.001xFc^2^\l^3^/sin(2\q)]^-1/4^
_refine_ls_extinction_method SHELXL
_refine_ls_goodness_of_fit_ref 1.046
_refine_ls_hydrogen_treatment mixed
_refine_ls_matrix_type full
_refine_ls_number_parameters 299
_refine_ls_number_reflns 2538
_refine_ls_number_restraints 1
_refine_ls_restrained_S_all 1.046
_refine_ls_R_factor_all 0.0283
_refine_ls_R_factor_gt 0.0238
_refine_ls_shift/su_max 0.000
_refine_ls_shift/su_mean 0.000
_refine_ls_structure_factor_coef Fsqd
_refine_ls_weighting_details 'calc w=1/[\s^2^(Fo^2^)+(0.0249P)^2^+0.0000P] where P=(Fo^2^+2Fc^2^)/3'
_refine_ls_weighting_scheme calc
_refine_ls_wR_factor_gt 0.0547
_refine_ls_wR_factor_ref 0.0566
_reflns_number_gt 2352
_reflns_number_total 2538
_reflns_threshold_expression >2sigma(I)
_cod_data_source_file b204179k.txt
_cod_data_source_block ptmix
_cod_depositor_comments
;
The following automatic conversions were performed:
'_symmetry_cell_setting' value 'Monoclinic' changed to 'monoclinic'
according to '/home/saulius/struct/CIF-dictionaries/cif_core.dic'
dictionary named 'cif_core.dic' version 2.4.1 from 2010-06-29.

Automatic conversion script
Id: cif_fix_enum 1527 2010-12-29 10:47:43Z saulius 
;
_cod_original_cell_volume 1373.8(5)
_cod_original_sg_symbol_H-M 'P2(1)   '
_cod_database_code 7011799

loop_
_symmetry_equiv_pos_as_xyz
'x, y, z'
'-x, y+1/2, -z'

loop_
_atom_site_label
_atom_site_type_symbol
_atom_site_fract_x
_atom_site_fract_y
_atom_site_fract_z
_atom_site_U_iso_or_equiv
_atom_site_adp_type
_atom_site_occupancy
_atom_site_symmetry_multiplicity
_atom_site_calc_flag
_atom_site_refinement_flags
_atom_site_disorder_assembly
_atom_site_disorder_group
Pt1 Pt 0.30532(3) 0.25259(5) 0.163291(18) 0.03872(10) Uani 1 1 d . . .
P1 P 0.0823(3) 0.3605(2) 0.13138(19) 0.0454(5) Uani 1 1 d . . .
P2 P 0.5124(4) 0.1326(3) 0.1742(3) 0.0548(7) Uani 1 1 d . . .
N1 N 0.1668(10) 0.1152(7) 0.1557(6) 0.056(2) Uani 1 1 d . . .
N2 N 0.0141(13) -0.0306(9) 0.1975(7) 0.099(4) Uani 1 1 d . . .
N3 N 0.5517(9) 0.3944(7) 0.1268(8) 0.061(2) Uani 1 1 d . . .
N4 N 0.6498(9) 0.4848(7) 0.1721(8) 0.067(2) Uani 1 1 d . . .
N5 N 0.6143(9) 0.5259(7) 0.2504(7) 0.066(2) Uani 1 1 d . . .
N6 N 0.4901(8) 0.4629(6) 0.2570(6) 0.0499(18) Uani 1 1 d . . .
C1 C 0.0829(11) 0.5044(9) 0.0818(8) 0.071(3) Uani 1 1 d . . .
H1A H 0.1676 0.5465 0.1284 0.085 Uiso 1 1 calc R . .
H1B H -0.0139 0.5411 0.0765 0.085 Uiso 1 1 calc R . .
H1C H 0.0954 0.5013 0.0144 0.085 Uiso 1 1 calc R . .
C2 C -0.0824(10) 0.2992(9) 0.0332(8) 0.069(3) Uani 1 1 d . . .
H2A H -0.0574 0.2887 -0.0296 0.083 Uiso 1 1 calc R . .
H2B H -0.1704 0.3491 0.0199 0.083 Uiso 1 1 calc R . .
H2C H -0.1072 0.2272 0.0569 0.083 Uiso 1 1 calc R . .
C3 C 0.0186(10) 0.3747(11) 0.2440(7) 0.070(3) Uani 1 1 d . . .
H3A H 0.1010 0.4074 0.3003 0.084 Uiso 1 1 calc R . .
H3B H -0.0074 0.3012 0.2641 0.084 Uiso 1 1 calc R . .
H3C H -0.0714 0.4230 0.2272 0.084 Uiso 1 1 calc R . .
C4 C 0.4858(17) -0.0132(10) 0.2097(14) 0.110(6) Uani 1 1 d . . .
H4A H 0.4671 -0.0140 0.2752 0.132 Uiso 1 1 calc R . .
H4B H 0.5780 -0.0564 0.2152 0.132 Uiso 1 1 calc R . .
H4C H 0.3982 -0.0461 0.1573 0.132 Uiso 1 1 calc R . .
C5 C 0.5458(14) 0.1241(12) 0.0509(9) 0.092(4) Uani 1 1 d . . .
H5A H 0.4499 0.1058 -0.0026 0.110 Uiso 1 1 calc R . .
H5B H 0.6215 0.0661 0.0539 0.110 Uiso 1 1 calc R . .
H5C H 0.5838 0.1958 0.0356 0.110 Uiso 1 1 calc R . .
C6 C 0.6998(11) 0.1667(10) 0.2670(8) 0.077(3) Uani 1 1 d . . .
H6A H 0.6905 0.1724 0.3351 0.093 Uiso 1 1 calc R . .
H6B H 0.7356 0.2378 0.2486 0.093 Uiso 1 1 calc R . .
H6C H 0.7731 0.1080 0.2666 0.093 Uiso 1 1 calc R . .
C7 C 0.4538(11) 0.3831(9) 0.1819(8) 0.043(2) Uani 1 1 d . . .
C8 C 0.4150(8) 0.4986(7) 0.3296(6) 0.050(2) Uani 1 1 d . . .
C9 C 0.4122(10) 0.4262(8) 0.4085(6) 0.057(2) Uani 1 1 d . . .
C10 C 0.3262(12) 0.4613(11) 0.4728(8) 0.075(3) Uani 1 1 d . . .
H10 H 0.3207 0.4143 0.5264 0.090 Uiso 1 1 calc R . .
C11 C 0.2521(14) 0.5619(12) 0.4577(9) 0.086(4) Uani 1 1 d . . .
H11 H 0.1926 0.5815 0.4995 0.103 Uiso 1 1 calc R . .
C12 C 0.2618(12) 0.6367(10) 0.3823(10) 0.082(3) Uani 1 1 d . . .
H12 H 0.2121 0.7068 0.3747 0.099 Uiso 1 1 calc R . .
C13 C 0.3465(10) 0.6068(8) 0.3176(7) 0.060(2) Uani 1 1 d . . .
C14 C 0.4911(13) 0.3145(9) 0.4274(8) 0.077(3) Uani 1 1 d . . .
H14A H 0.4737 0.2787 0.4861 0.092 Uiso 1 1 calc R . .
H14B H 0.6010 0.3249 0.4412 0.092 Uiso 1 1 calc R . .
H14C H 0.4499 0.2673 0.3671 0.092 Uiso 1 1 calc R . .
C15 C 0.3657(12) 0.6931(9) 0.2382(10) 0.090(4) Uani 1 1 d . . .
H15A H 0.4262 0.6599 0.1994 0.108 Uiso 1 1 calc R . .
H15B H 0.4179 0.7594 0.2740 0.108 Uiso 1 1 calc R . .
H15C H 0.2649 0.7140 0.1917 0.108 Uiso 1 1 calc R . .
C16 C 0.0989(11) 0.0457(8) 0.1856(7) 0.056(2) Uani 1 1 d . . .
C17 C 0.0053(10) -0.0828(8) 0.2874(7) 0.055(2) Uani 1 1 d . . .
C18 C -0.0964(11) -0.1764(8) 0.2719(9) 0.063(2) Uani 1 1 d . . .
C19 C -0.1147(13) -0.2305(12) 0.3555(10) 0.079(4) Uani 1 1 d . . .
H19 H -0.1804 -0.2931 0.3454 0.095 Uiso 1 1 calc R . .
C20 C -0.0378(16) -0.1940(12) 0.4538(12) 0.098(4) Uani 1 1 d . . .
H20 H -0.0529 -0.2317 0.5099 0.117 Uiso 1 1 calc R . .
C21 C 0.0607(13) -0.1035(11) 0.4716(8) 0.074(3) Uani 1 1 d . . .
H21 H 0.1110 -0.0793 0.5393 0.089 Uiso 1 1 calc R . .
C22 C 0.0864(10) -0.0469(9) 0.3881(7) 0.059(2) Uani 1 1 d . . .
C23 C -0.1811(14) -0.2180(11) 0.1640(9) 0.098(5) Uani 1 1 d . . .
H23A H -0.1554 -0.1706 0.1145 0.117 Uiso 1 1 calc R . .
H23B H -0.2915 -0.2151 0.1517 0.117 Uiso 1 1 calc R . .
H23C H -0.1506 -0.2948 0.1569 0.117 Uiso 1 1 calc R . .
C24 C 0.1991(14) 0.0524(10) 0.4096(8) 0.080(3) Uani 1 1 d . . .
H24A H 0.2431 0.0637 0.4833 0.096 Uiso 1 1 calc R . .
H24B H 0.1446 0.1198 0.3779 0.096 Uiso 1 1 calc R . .
H24C H 0.2811 0.0366 0.3812 0.096 Uiso 1 1 calc R . .

loop_
_atom_site_aniso_label
_atom_site_aniso_U_11
_atom_site_aniso_U_22
_atom_site_aniso_U_33
_atom_site_aniso_U_23
_atom_site_aniso_U_13
_atom_site_aniso_U_12
Pt1 0.03549(14) 0.03502(13) 0.04675(14) 0.0013(3) 0.01485(9) -0.0047(2)
P1 0.0343(11) 0.0484(13) 0.0493(12) -0.0033(10) 0.0078(10) -0.0025(11)
P2 0.0532(16) 0.0419(15) 0.0753(17) 0.0056(14) 0.0291(14) 0.0053(14)
N1 0.056(5) 0.047(5) 0.063(5) 0.001(4) 0.015(4) -0.017(4)
N2 0.130(8) 0.102(8) 0.062(5) -0.003(5) 0.025(5) -0.076(7)
N3 0.055(5) 0.058(5) 0.079(6) 0.022(5) 0.035(4) 0.007(4)
N4 0.051(4) 0.051(5) 0.101(6) 0.021(5) 0.029(4) -0.005(4)
N5 0.042(4) 0.048(4) 0.102(6) 0.013(4) 0.014(4) -0.018(4)
N6 0.033(3) 0.039(4) 0.077(5) 0.005(4) 0.017(3) -0.013(3)
C1 0.060(5) 0.060(6) 0.074(6) 0.015(5) -0.004(5) 0.009(5)
C2 0.049(5) 0.074(6) 0.071(6) -0.007(5) 0.001(5) 0.000(4)
C3 0.045(5) 0.103(9) 0.066(6) -0.005(6) 0.022(4) 0.006(5)
C4 0.106(11) 0.049(7) 0.211(18) 0.040(9) 0.101(12) 0.028(7)
C5 0.096(9) 0.103(10) 0.095(8) -0.019(8) 0.056(7) 0.029(8)
C6 0.059(6) 0.079(7) 0.087(7) 0.013(6) 0.014(5) 0.017(5)
C7 0.037(5) 0.036(5) 0.054(5) 0.011(4) 0.011(4) 0.003(4)
C8 0.033(4) 0.047(5) 0.059(5) -0.008(4) 0.001(3) -0.013(4)
C9 0.048(5) 0.060(5) 0.049(4) -0.003(4) 0.000(4) -0.015(4)
C10 0.073(7) 0.086(8) 0.066(6) -0.016(6) 0.023(5) -0.013(6)
C11 0.088(8) 0.097(10) 0.075(7) -0.042(7) 0.029(6) -0.012(7)
C12 0.062(6) 0.068(7) 0.104(8) -0.037(7) 0.007(6) 0.007(6)
C13 0.052(5) 0.044(5) 0.071(5) -0.014(4) 0.002(4) -0.007(4)
C14 0.079(7) 0.084(7) 0.054(5) 0.022(5) 0.004(5) -0.002(6)
C15 0.057(6) 0.051(6) 0.137(10) -0.008(7) -0.002(6) 0.001(5)
C16 0.059(5) 0.047(5) 0.056(5) -0.003(4) 0.009(4) -0.021(5)
C17 0.055(5) 0.051(5) 0.064(5) 0.006(4) 0.025(4) -0.002(4)
C18 0.061(5) 0.047(5) 0.093(7) -0.003(5) 0.043(5) -0.012(4)
C19 0.082(6) 0.061(11) 0.112(8) 0.011(7) 0.057(6) -0.006(6)
C20 0.106(10) 0.099(9) 0.106(10) 0.024(8) 0.058(8) -0.015(8)
C21 0.081(7) 0.087(8) 0.062(6) 0.004(5) 0.035(5) 0.012(7)
C22 0.057(5) 0.056(5) 0.067(5) -0.007(5) 0.023(4) 0.008(4)
C23 0.116(10) 0.076(10) 0.104(9) -0.017(6) 0.039(8) -0.052(7)
C24 0.085(7) 0.076(7) 0.067(6) -0.014(6) 0.008(6) -0.015(6)

loop_
_atom_type_symbol
_atom_type_description
_atom_type_scat_dispersion_real
_atom_type_scat_dispersion_imag
_atom_type_scat_source
C C 0.0033 0.0016 'International Tables Vol C Tables 4.2.6.8 and 6.1.1.4'
H H 0.0000 0.0000 'International Tables Vol C Tables 4.2.6.8 and 6.1.1.4'
N N 0.0061 0.0033 'International Tables Vol C Tables 4.2.6.8 and 6.1.1.4'
P P 0.1023 0.0942 'International Tables Vol C Tables 4.2.6.8 and 6.1.1.4'
Pt Pt -1.7033 8.3905 'International Tables Vol C Tables 4.2.6.8 and 6.1.1.4'

loop_
_geom_angle_atom_site_label_1
_geom_angle_atom_site_label_2
_geom_angle_atom_site_label_3
_geom_angle
_geom_angle_site_symmetry_1
_geom_angle_site_symmetry_3
_geom_angle_publ_flag
C7 Pt1 N1 175.3(4) . . ?
C7 Pt1 P1 96.5(3) . . ?
N1 Pt1 P1 86.5(3) . . ?
C7 Pt1 P2 87.8(3) . . ?
N1 Pt1 P2 89.6(3) . . ?
P1 Pt1 P2 172.33(11) . . ?
C2 P1 C3 104.4(5) . . ?
C2 P1 C1 101.5(5) . . ?
C3 P1 C1 105.5(6) . . ?
C2 P1 Pt1 112.6(4) . . ?
C3 P1 Pt1 113.1(3) . . ?
C1 P1 Pt1 118.3(4) . . ?
C5 P2 C6 105.0(6) . . ?
C5 P2 C4 105.7(7) . . ?
C6 P2 C4 101.5(7) . . ?
C5 P2 Pt1 110.6(4) . . ?
C6 P2 Pt1 118.0(4) . . ?
C4 P2 Pt1 114.7(4) . . ?
C16 N1 Pt1 157.5(8) . . ?
C16 N2 C17 131.0(9) . . ?
C7 N3 N4 105.7(9) . . ?
N5 N4 N3 110.7(7) . . ?
N4 N5 N6 106.2(8) . . ?
C7 N6 N5 109.2(8) . . ?
C7 N6 C8 132.3(7) . . ?
N5 N6 C8 118.0(8) . . ?
N3 C7 N6 108.2(9) . . ?
N3 C7 Pt1 123.0(8) . . ?
N6 C7 Pt1 128.3(7) . . ?
C9 C8 C13 122.2(9) . . ?
C9 C8 N6 119.2(8) . . ?
C13 C8 N6 118.5(8) . . ?
C8 C9 C10 117.1(10) . . ?
C8 C9 C14 123.7(9) . . ?
C10 C9 C14 119.1(10) . . ?
C11 C10 C9 120.9(12) . . ?
C10 C11 C12 121.8(11) . . ?
C11 C12 C13 119.5(11) . . ?
C12 C13 C8 118.2(10) . . ?
C12 C13 C15 119.3(10) . . ?
C8 C13 C15 122.5(9) . . ?
N1 C16 N2 168.0(10) . . ?
N2 C17 C22 124.5(9) . . ?
N2 C17 C18 115.8(8) . . ?
C22 C17 C18 119.7(9) . . ?
C19 C18 C17 119.5(10) . . ?
C19 C18 C23 120.2(9) . . ?
C17 C18 C23 120.3(9) . . ?
C18 C19 C20 120.8(12) . . ?
C21 C20 C19 121.3(12) . . ?
C20 C21 C22 120.1(11) . . ?
C17 C22 C21 118.6(9) . . ?
C17 C22 C24 122.1(9) . . ?
C21 C22 C24 119.3(9) . . ?

loop_
_geom_bond_atom_site_label_1
_geom_bond_atom_site_label_2
_geom_bond_distance
_geom_bond_site_symmetry_2
_geom_bond_publ_flag
Pt1 C7 2.005(11) . ?
Pt1 N1 2.031(8) . ?
Pt1 P1 2.307(2) . ?
Pt1 P2 2.316(3) . ?
P1 C2 1.800(9) . ?
P1 C3 1.811(9) . ?
P1 C1 1.825(10) . ?
P2 C5 1.801(11) . ?
P2 C6 1.802(10) . ?
P2 C4 1.821(12) . ?
N1 C16 1.173(11) . ?
N2 C16 1.226(12) . ?
N2 C17 1.393(12) . ?
N3 C7 1.342(13) . ?
N3 N4 1.396(11) . ?
N4 N5 1.301(12) . ?
N5 N6 1.375(10) . ?
N6 C7 1.348(13) . ?
N6 C8 1.432(12) . ?
C8 C9 1.377(12) . ?
C8 C13 1.403(12) . ?
C9 C10 1.409(14) . ?
C9 C14 1.481(14) . ?
C10 C11 1.344(17) . ?
C11 C12 1.377(17) . ?
C12 C13 1.387(15) . ?
C13 C15 1.534(15) . ?
C17 C22 1.394(13) . ?
C17 C18 1.408(12) . ?
C18 C19 1.360(15) . ?
C18 C23 1.500(14) . ?
C19 C20 1.362(17) . ?
C20 C21 1.361(17) . ?
C21 C22 1.400(14) . ?
C22 C24 1.517(14) . ?
